data_2009339
loop_
_publ_author_name
'Dai, Jie'
'Bian, Guo-qing'
'Zhou, Min-Yan'
'Maekawa, Masahiko'
'Munakata, Megumu'

_publ_section_title Dichloro(3,4,5,6-tetramethylthio-1,3-benzodithiazole-2-thione-<i>S</i>^5^,<i>S</i>^6^)copper(II)
_journal_issue 12
_journal_name_full 'Acta Crystallographica Section C'
_journal_page_first IUC9900166
_journal_paper_doi 10.1107/S0108270199098364
_journal_volume 55
_journal_year 1999
_chemical_formula_iupac '[Cu (C11 H12 S7) Cl2] '
_chemical_formula_moiety 'C11 H12 Cl2 Cu S7 '
_chemical_formula_sum 'C11 H12 Cl2 Cu S7'
_chemical_formula_weight 503.09
_chemical_name_systematic
; [1,3-dithiol-4,5-(3,4,5,6-tetramethylthio)-benzo-2-ylidnene,
dichloro-Copper(II)]
;
_space_group_IT_number 13
_symmetry_cell_setting monoclinic
_symmetry_space_group_name_Hall '-P 2yc'
_symmetry_space_group_name_H-M 'P 1 2/c 1'
_atom_type_scat_source 'International Tables for Crystallography (1992, Vol. C)'
_cell_angle_alpha 90
_cell_angle_beta 107.70(2)
_cell_angle_gamma 90
_cell_formula_units_Z 4
_cell_length_a 13.919(4)
_cell_length_b 9.211(4)
_cell_length_c 14.856(4)
_cell_measurement_reflns_used 25
_cell_measurement_temperature 296.2
_cell_measurement_theta_max 14.2
_cell_measurement_theta_min 12.2
_cell_volume 1814.5(11)
_computing_cell_refinement 'Rigaku/AFC diffractometer control software'
_computing_data_collection 'Rigaku/AFC diffractometer control software'
_computing_data_reduction 'teXsan (MSC, 1995)'
_computing_publication_material 'teXsan (MSC, 1995)'
_computing_structure_refinement 'teXsan (MSC, 1995)'
_computing_structure_solution 'SAPI91 (Fan, 1991) and DIRDIF94 (Beurskens et al., 1994)'
_diffrn_measurement_device_type 'Rigaku AFC-7R'
_diffrn_measurement_method \w-2\q
_diffrn_radiation_type MoK\a
_diffrn_radiation_wavelength 0.7107
_diffrn_reflns_av_R_equivalents 0.029
_diffrn_reflns_limit_h_max 18
_diffrn_reflns_limit_h_min 0
_diffrn_reflns_limit_k_max 11
_diffrn_reflns_limit_k_min 0
_diffrn_reflns_limit_l_max 18
_diffrn_reflns_limit_l_min -19
_diffrn_reflns_number 4603
_diffrn_reflns_theta_max 27.5
_diffrn_standards_decay_% 0.13
_diffrn_standards_interval_count 150
_diffrn_standards_number 3
_exptl_absorpt_coefficient_mu 2.291
_exptl_absorpt_correction_type none
_exptl_crystal_colour black
_exptl_crystal_density_diffrn 1.841
_exptl_crystal_density_method 'not measured'
_exptl_crystal_description prismatic
_exptl_crystal_F_000 1012
_exptl_crystal_size_max 0.2
_exptl_crystal_size_mid 0.2
_exptl_crystal_size_min 0.2
_refine_diff_density_max 1.00
_refine_diff_density_min -1.00
_refine_ls_extinction_method none
_refine_ls_goodness_of_fit_ref 1.011
_refine_ls_hydrogen_treatment noref
_refine_ls_number_parameters 190
_refine_ls_number_reflns 4166
_refine_ls_R_factor_gt 0.0500
_refine_ls_shift/su_max 0.0010
_refine_ls_structure_factor_coef Fsqd
_refine_ls_weighting_details 'w = 1/[\s^2^(Fo^2^) + 0.00360(Fo^2^)^2^]'
_refine_ls_weighting_scheme cacl
_refine_ls_wR_factor_ref 0.1281
_reflns_number_gt 2731
_reflns_number_total 4166
_reflns_threshold_expression I>2\s(I)
_cod_data_source_file qb0149.cif
_cod_data_source_block I
_cod_original_cell_volume 1814.6(9)
_cod_original_sg_symbol_H-M 'P 2/c'
_cod_original_formula_sum 'C11 H12 Cl2 Cu S7 '
_cod_database_code 2009339
_cod_database_fobs_code 2009339

loop_
_symmetry_equiv_pos_as_xyz
'  +x,  +y,  +z'
'  -x,  +y,1/2-z'
'  -x,  -y,  -z'
'  +x,  -y,1/2+z'

loop_
_atom_site_label
_atom_site_fract_x
_atom_site_fract_y
_atom_site_fract_z
_atom_site_U_iso_or_equiv
_atom_site_adp_type
_atom_site_occupancy
_atom_site_type_symbol
Cu1 0.96871(5) 0.12396(8) 0.37682(6) 0.0569(2) Uani 1.00 Cu
Cl1 1.11788(10) 0.2112(2) 0.37720(10) 0.0625(5) Uani 1.00 Cl
Cl2 1.00990(10) -0.1102(2) 0.40810(10) 0.0681(5) Uani 1.00 Cl
S1 0.34560(10) 0.6069(2) 0.02800(10) 0.0589(5) Uani 1.00 S
S2 0.55500(10) 0.61740(10) 0.15487(9) 0.0425(3) Uani 1.00 S
S3 0.45785(9) 0.33540(10) 0.10081(9) 0.0389(3) Uani 1.00 S
S4 0.78170(10) 0.65040(10) 0.28700(10) 0.0463(4) Uani 1.00 S
S5 0.57448(10) 0.03390(10) 0.16897(9) 0.0397(3) Uani 1.00 S
S6 0.90728(9) 0.36090(10) 0.36419(10) 0.0414(3) Uani 1.00 S
S7 0.80299(9) 0.04940(10) 0.30755(9) 0.0351(3) Uani 1.00 S
C1 0.4471(4) 0.5234(6) 0.0903(4) 0.0430(10) Uani 1.00 C
C2 0.6273(4) 0.4654(5) 0.2015(3) 0.0330(10) Uani 1.00 C
C3 0.5815(3) 0.3310(5) 0.1761(3) 0.0330(10) Uani 1.00 C
C4 0.6346(3) 0.2018(5) 0.2072(3) 0.0280(10) Uani 1.00 C
C5 0.7341(3) 0.2125(5) 0.2681(3) 0.0290(10) Uani 1.00 C
C6 0.7791(3) 0.3475(5) 0.2927(3) 0.0300(10) Uani 1.00 C
C7 0.7271(4) 0.4765(5) 0.2590(3) 0.0340(10) Uani 1.00 C
C8 0.8449(6) 0.6645(7) 0.1986(5) 0.076(2) Uani 1.00 C
C9 0.6326(5) -0.0099(6) 0.0793(4) 0.056(2) Uani 1.00 C
C10 0.8886(5) 0.4023(7) 0.4767(4) 0.058(2) Uani 1.00 C
C11 0.7565(4) -0.0013(6) 0.4044(4) 0.047(2) Uani 1.00 C
H1 0.8930 0.5862 0.2074 0.0886 Uiso 1.00 H
H2 0.7974 0.6552 0.1377 0.0886 Uiso 1.00 H
H3 0.8791 0.7534 0.2043 0.0886 Uiso 1.00 H
H4 0.6078 -0.1002 0.0507 0.0658 Uiso 1.00 H
H5 0.6184 0.0639 0.0324 0.0658 Uiso 1.00 H
H6 0.7041 -0.0169 0.1072 0.0658 Uiso 1.00 H
H7 0.9515 0.4122 0.5236 0.0682 Uiso 1.00 H
H8 0.8504 0.4882 0.4717 0.0682 Uiso 1.00 H
H9 0.8521 0.3235 0.4939 0.0682 Uiso 1.00 H
H10 0.7709 0.0737 0.4508 0.0556 Uiso 1.00 H
H11 0.6851 -0.0152 0.3817 0.0556 Uiso 1.00 H
H12 0.7875 -0.0888 0.4325 0.0556 Uiso 1.00 H

loop_
_atom_site_aniso_label
_atom_site_aniso_U_11
_atom_site_aniso_U_22
_atom_site_aniso_U_33
_atom_site_aniso_U_12
_atom_site_aniso_U_13
_atom_site_aniso_U_23
Cu1 0.0294(3) 0.0413(4) 0.0975(6) 0.0012(3) 0.0154(4) -0.0121(4)
Cl1 0.0323(6) 0.0860(10) 0.0721(10) 0.0026(7) 0.0197(6) 0.0177(9)
Cl2 0.0530(9) 0.0484(8) 0.0950(10) 0.0119(7) 0.0109(8) -0.0199(8)
S1 0.0478(8) 0.0690(10) 0.0604(9) 0.0164(7) 0.0173(7) 0.0210(8)
S2 0.0504(7) 0.0348(7) 0.0429(7) 0.0056(6) 0.0150(6) 0.0061(5)
S3 0.0342(6) 0.0468(7) 0.0343(6) -0.0007(5) 0.0082(5) 0.0041(5)
S4 0.0626(9) 0.0298(6) 0.0497(8) -0.0125(6) 0.0221(7) -0.0076(6)
S5 0.0410(7) 0.0342(7) 0.0423(7) -0.0111(5) 0.0101(5) -0.0046(5)
S6 0.0317(6) 0.0365(7) 0.0531(8) -0.0061(5) 0.0086(5) -0.0088(6)
S7 0.0341(6) 0.0296(6) 0.0410(6) 0.0003(5) 0.0104(5) -0.0031(5)
C1 0.048(3) 0.044(3) 0.041(3) 0.008(2) 0.018(2) 0.012(2)
C2 0.040(3) 0.032(2) 0.029(2) 0.006(2) 0.015(2) 0.002(2)
C3 0.035(2) 0.040(3) 0.027(2) -0.006(2) 0.013(2) -0.003(2)
C4 0.033(2) 0.029(2) 0.022(2) -0.005(2) 0.011(2) -0.003(2)
C5 0.030(2) 0.032(2) 0.028(2) 0.002(2) 0.012(2) -0.001(2)
C6 0.031(2) 0.032(2) 0.029(2) -0.003(2) 0.012(2) -0.002(2)
C7 0.040(3) 0.030(2) 0.033(2) -0.009(2) 0.014(2) -0.003(2)
C8 0.095(5) 0.071(5) 0.077(5) -0.031(4) 0.051(4) -0.004(4)
C9 0.071(4) 0.052(3) 0.047(3) -0.014(3) 0.020(3) -0.019(3)
C10 0.059(4) 0.064(4) 0.042(3) 0.002(3) 0.000(3) -0.011(3)
C11 0.052(3) 0.048(3) 0.041(3) 0.002(3) 0.014(2) 0.013(2)

loop_
_geom_angle_atom_site_label_1
_geom_angle_atom_site_label_2
_geom_angle_atom_site_label_3
_geom_angle
_geom_angle_publ_flag
Cl1 Cu1 Cl2 99.65(7) yes
Cl1 Cu1 S6 88.92(6) yes
Cl1 Cu1 S7 155.11(7) yes
Cl2 Cu1 S6 168.85(7) yes
Cl2 Cu1 S7 87.94(6) yes
S6 Cu1 S7 87.18(5) yes
C1 S2 C2 96.7(2) no
C1 S3 C3 97.0(2) no
C7 S4 C8 99.4(3) no
C4 S5 C9 99.1(2) no
Cu1 S6 C6 105.0(2) no
Cu1 S6 C10 106.0(2) no
C6 S6 C10 99.6(2) no
Cu1 S7 C5 105.0(2) no
Cu1 S7 C11 105.7(2) no
C5 S7 C11 101.1(2) no
S1 C1 S2 122.1(3) no
S1 C1 S3 123.9(3) no
S2 C1 S3 114.1(3) no
S2 C2 C3 116.5(4) no
S2 C2 C7 122.1(4) no
C3 C2 C7 121.3(4) no
S3 C3 C2 115.7(4) no
S3 C3 C4 123.3(3) no
C2 C3 C4 120.9(4) no
S5 C4 C3 119.1(3) no
S5 C4 C5 123.0(3) no
C3 C4 C5 117.9(4) no
S7 C5 C4 118.5(3) no
S7 C5 C6 120.9(3) no
C4 C5 C6 120.5(4) no
S6 C6 C5 120.5(3) no
S6 C6 C7 118.0(3) no
C5 C6 C7 121.4(4) no
S4 C7 C2 119.2(4) no
S4 C7 C6 123.0(3) no
C2 C7 C6 117.8(4) no
S4 C8 H1 108.7(5) no
S4 C8 H2 109.7(5) no
S4 C8 H3 110.2(5) no
H1 C8 H2 108.4(7) no
H1 C8 H3 109.1(7) no
H2 C8 H3 110.7(7) no
S5 C9 H4 110.0(5) no
S5 C9 H5 110.0(5) no
S5 C9 H6 109.7(4) no
H4 C9 H5 109.4(6) no
H4 C9 H6 108.9(6) no
H5 C9 H6 108.8(6) no
S6 C10 H7 109.9(5) no
S6 C10 H8 109.9(5) no
S6 C10 H9 108.7(4) no
H7 C10 H8 110.7(6) no
H7 C10 H9 108.8(6) no
H8 C10 H9 108.8(6) no
S7 C11 H10 109.9(4) no
S7 C11 H11 109.7(4) no
S7 C11 H12 110.1(4) no
H10 C11 H11 108.8(5) no
H10 C11 H12 109.3(5) no
H11 C11 H12 109.1(5) no

loop_
_geom_bond_atom_site_label_1
_geom_bond_atom_site_label_2
_geom_bond_site_symmetry_1
_geom_bond_site_symmetry_2
_geom_bond_distance
_geom_bond_publ_flag
Cu1 Cl1 . . 2.225(2) yes
Cu1 Cl2 . . 2.244(2) yes
Cu1 S6 . . 2.3310(10) yes
Cu1 S7 . . 2.3260(10) yes
S1 C1 . . 1.628(5) no
S2 C1 . . 1.746(6) no
S2 C2 . . 1.740(5) no
S3 C1 . . 1.741(5) no
S3 C3 . . 1.745(5) no
S4 C7 . . 1.768(4) no
S4 C8 . . 1.795(6) no
S5 C4 . . 1.768(4) no
S5 C9 . . 1.802(6) no
S6 C6 . . 1.782(5) no
S6 C10 . . 1.808(6) no
S7 C5 . . 1.783(5) no
S7 C11 . . 1.810(5) no
C2 C3 . . 1.392(6) no
C2 C7 . . 1.395(7) no
C3 C4 . . 1.403(6) no
C4 C5 . . 1.409(6) no
C5 C6 . . 1.390(6) no
C6 C7 . . 1.402(6) no
C8 H1 . . 0.965 no
C8 H2 . . 0.947 no
C8 H3 . . 0.939 no
C9 H4 . . 0.950 no
C9 H5 . . 0.951 no
C9 H6 . . 0.957 no
C10 H7 . . 0.943 no
C10 H8 . . 0.943 no
C10 H9 . . 0.965 no
C11 H10 . . 0.953 no
C11 H11 . . 0.955 no
C11 H12 . . 0.949 no

loop_
_geom_contact_atom_site_label_1
_geom_contact_atom_site_label_2
_geom_contact_distance
_geom_contact_site_symmetry_2
_geom_contact_publ_flag
Cu1 Cl1 3.684(2) 2_755 yes
Cu1 Cl2 3.119(2) 3_756 yes
Cl1 C5 3.407(4) 2_755 ?
Cl1 C6 3.493(4) 2_755 ?
Cl1 S7 3.578(2) 2_755 ?
Cl2 C10 3.270(7) 3_756 ?
Cl2 Cl2 3.479(3) 3_756 ?
Cl2 C8 3.586(6) 2_745 ?
S1 C3 3.524(4) 3_665 ?
S3 C3 3.520(4) 2_655 ?
C1 C1 3.458(10) 3_665 ?
C1 C2 3.588(6) 2_655 ?
C8 C10 3.583(9) 4_564 ?
C9 C11 3.529(8) 4_554 ?
C10 C10 3.470(10) 3_766 ?
